data_4316007
loop_
_publ_author_name
'Michael Knorr'
'Abdoulaye Pam'
'Abderrahim Khatyr'
'Carsten Strohmann'
'Marek M. Kubicki'
'Yoann Rousselin'
'Shawkat M. Aly'
'Daniel Fortin'
'Pierre D. Harvey'

_publ_contact_author_address
;
Anorganische Chemie
Technische Universitaet Dortmund
Otto-Hahn-Strasse 6
44227 Dortmund
Germany
;
_publ_contact_author_email mail@carsten-strohmann.de
_publ_contact_author_name 'Carsten Strohmann'
_publ_contact_author_phone '0049 231 755 7063'
_publ_section_title
;
 Reactivity of CuI and CuBr toward Et2S: a Reinvestigation on the
 Self-Assembly of Luminescent Copper(I) Coordination Polymers
;
_journal_name_full 'Inorganic Chemistry'
_journal_page_first 5834
_journal_page_last 5844
_journal_paper_doi 10.1021/ic901906h
_journal_volume 49
_journal_year 2010
_chemical_formula_moiety 'C12 H30 Br3 Cu3 S3'
_chemical_formula_sum 'C12 H30 Br3 Cu3 S3'
_chemical_formula_weight 700.89
_chemical_name_systematic
;
 ?
;
_space_group_IT_number 60
_symmetry_cell_setting orthorhombic
_symmetry_space_group_name_Hall '-P 2n 2ab'
_symmetry_space_group_name_H-M 'P b c n'
_atom_sites_solution_hydrogens geom
_atom_sites_solution_primary direct
_atom_sites_solution_secondary difmap
_audit_creation_method SHELXL-97
_cell_angle_alpha 90.00
_cell_angle_beta 90.00
_cell_angle_gamma 90.00
_cell_formula_units_Z 8
_cell_length_a 14.7918(4)
_cell_length_b 12.9259(3)
_cell_length_c 23.4291(6)
_cell_measurement_reflns_used 5377
_cell_measurement_temperature 195(2)
_cell_measurement_theta_max 27.485
_cell_measurement_theta_min 0.998
_cell_volume 4479.6(2)
_computing_cell_refinement 'HKL Scalepack (Otwinowski & Minor 1997)'
_computing_data_collection 'Collect (Bruker AXS BV, 1997-2004)'
_computing_data_reduction 'HKL Denzo and Scalepack (Otwinowski & Minor 1997)'
_computing_molecular_graphics 'ORTEP3 (Farrugia,1997)'
_computing_publication_material 'WinGX publication routines (Farrugia, 1999)'
_computing_structure_refinement 'SHELXL-97 (Sheldrick, 1997)'
_computing_structure_solution 'SIR92 (Altomare et al., 1993)'
_diffrn_ambient_temperature 195(2)
_diffrn_measured_fraction_theta_full 0.999
_diffrn_measured_fraction_theta_max 0.999
_diffrn_measurement_device_type 'Nonius Kappa APEX-II'
_diffrn_measurement_method CCD
_diffrn_radiation_monochromator graphite
_diffrn_radiation_source 'fine-focus sealed tube'
_diffrn_radiation_type MoK\a
_diffrn_radiation_wavelength 0.71073
_diffrn_reflns_av_R_equivalents 0.0775
_diffrn_reflns_av_sigmaI/netI 0.0538
_diffrn_reflns_limit_h_max 18
_diffrn_reflns_limit_h_min -19
_diffrn_reflns_limit_k_max 16
_diffrn_reflns_limit_k_min -16
_diffrn_reflns_limit_l_max 30
_diffrn_reflns_limit_l_min -28
_diffrn_reflns_number 23045
_diffrn_reflns_theta_full 27.48
_diffrn_reflns_theta_max 27.48
_diffrn_reflns_theta_min 1.74
_exptl_absorpt_coefficient_mu 8.446
_exptl_absorpt_correction_T_max 0.2746
_exptl_absorpt_correction_T_min 0.1183
_exptl_absorpt_correction_type multi-scan
_exptl_absorpt_process_details
;
[c.f. r.h. blessing, acta cryst. (1995), a51, 33-38]
;
_exptl_crystal_colour colourless
_exptl_crystal_density_diffrn 2.079
_exptl_crystal_density_method 'not measured'
_exptl_crystal_description Prism
_exptl_crystal_F_000 2736
_exptl_crystal_size_max 0.22
_exptl_crystal_size_mid 0.20
_exptl_crystal_size_min 0.12
_refine_diff_density_max 0.627
_refine_diff_density_min -0.895
_refine_diff_density_rms 0.166
_refine_ls_extinction_method none
_refine_ls_goodness_of_fit_ref 1.124
_refine_ls_hydrogen_treatment noref
_refine_ls_matrix_type full
_refine_ls_number_constraints 0
_refine_ls_number_parameters 196
_refine_ls_number_reflns 5135
_refine_ls_number_restraints 0
_refine_ls_restrained_S_all 1.124
_refine_ls_R_factor_all 0.0802
_refine_ls_R_factor_gt 0.0524
_refine_ls_shift/su_max 0.000
_refine_ls_shift/su_mean 0.000
_refine_ls_structure_factor_coef Fsqd
_refine_ls_weighting_details 'calc w=1/[\s^2^(Fo^2^)+(0.0198P)^2^+25.9472P] where P=(Fo^2^+2Fc^2^)/3'
_refine_ls_weighting_scheme calc
_refine_ls_wR_factor_gt 0.0929
_refine_ls_wR_factor_ref 0.1040
_reflns_number_gt 3870
_reflns_number_total 5135
_reflns_threshold_expression >2sigma(I)
_cod_data_source_file ic901906h_si_002_7.cif
_cod_data_source_block cubr195k
_cod_database_code 4316007

loop_
_symmetry_equiv_pos_as_xyz
'x, y, z'
'-x+1/2, -y+1/2, z+1/2'
'x+1/2, -y+1/2, -z'
'-x, y, -z+1/2'
'-x, -y, -z'
'x-1/2, y-1/2, -z-1/2'
'-x-1/2, y-1/2, z'
'x, -y, z-1/2'

loop_
_atom_site_label
_atom_site_type_symbol
_atom_site_fract_x
_atom_site_fract_y
_atom_site_fract_z
_atom_site_U_iso_or_equiv
_atom_site_adp_type
_atom_site_occupancy
_atom_site_symmetry_multiplicity
_atom_site_calc_flag
_atom_site_refinement_flags
_atom_site_disorder_assembly
_atom_site_disorder_group
C1 C -0.3914(6) -0.0645(5) 0.1926(4) 0.054(2) Uani 1 1 d . . .
H1A H -0.3491 -0.1120 0.2121 0.065 Uiso 1 1 calc R . .
H1B H -0.4299 -0.0311 0.2219 0.065 Uiso 1 1 calc R . .
C2 C -0.4505(7) -0.1253(6) 0.1509(5) 0.082(4) Uani 1 1 d . . .
H2A H -0.4908 -0.0776 0.1307 0.123 Uiso 1 1 calc R . .
H2B H -0.4867 -0.1760 0.1721 0.123 Uiso 1 1 calc R . .
H2C H -0.4120 -0.1614 0.1233 0.123 Uiso 1 1 calc R . .
C3 C -0.2514(5) 0.0727(5) 0.2101(3) 0.0345(15) Uani 1 1 d . . .
H3A H -0.2859 0.1059 0.2413 0.041 Uiso 1 1 calc R . .
H3B H -0.2206 0.0110 0.2258 0.041 Uiso 1 1 calc R . .
C4 C -0.1820(5) 0.1475(6) 0.1873(3) 0.0432(18) Uani 1 1 d . . .
H4A H -0.1438 0.1123 0.1591 0.065 Uiso 1 1 calc R . .
H4B H -0.1444 0.1728 0.2187 0.065 Uiso 1 1 calc R . .
H4C H -0.2127 0.2060 0.1691 0.065 Uiso 1 1 calc R . .
C5 C -0.4340(5) 0.1885(5) -0.0040(3) 0.0363(16) Uani 1 1 d . . .
H5A H -0.5004 0.1795 -0.0065 0.044 Uiso 1 1 calc R . .
H5B H -0.4139 0.2244 -0.0391 0.044 Uiso 1 1 calc R . .
C6 C -0.3899(6) 0.0830(5) -0.0016(3) 0.0442(19) Uani 1 1 d . . .
H6A H -0.3241 0.0911 0.0002 0.066 Uiso 1 1 calc R . .
H6B H -0.4060 0.0436 -0.0359 0.066 Uiso 1 1 calc R . .
H6C H -0.4110 0.0459 0.0323 0.066 Uiso 1 1 calc R . .
C7 C -0.2868(5) 0.2913(5) 0.0525(3) 0.0376(16) Uani 1 1 d . . .
H7A H -0.2676 0.3334 0.0857 0.045 Uiso 1 1 calc R . .
H7B H -0.2555 0.2238 0.0551 0.045 Uiso 1 1 calc R . .
C8 C -0.2567(6) 0.3452(6) -0.0016(3) 0.054(2) Uani 1 1 d . . .
H8A H -0.2711 0.3017 -0.0346 0.082 Uiso 1 1 calc R . .
H8B H -0.1914 0.3573 -0.0001 0.082 Uiso 1 1 calc R . .
H8C H -0.2883 0.4116 -0.0051 0.082 Uiso 1 1 calc R . .
C9 C -0.6979(5) 0.4013(6) 0.1070(3) 0.0386(17) Uani 1 1 d . . .
H9A H -0.7160 0.4665 0.0880 0.046 Uiso 1 1 calc R . .
H9B H -0.7016 0.3453 0.0782 0.046 Uiso 1 1 calc R . .
C10 C -0.7637(5) 0.3788(6) 0.1537(3) 0.0410(17) Uani 1 1 d . . .
H10A H -0.7441 0.3172 0.1747 0.061 Uiso 1 1 calc R . .
H10B H -0.8237 0.3663 0.1372 0.061 Uiso 1 1 calc R . .
H10C H -0.7667 0.4380 0.1797 0.061 Uiso 1 1 calc R . .
C11 C -0.5781(5) 0.5302(5) 0.1732(3) 0.0418(18) Uani 1 1 d . . .
H11A H -0.6135 0.5185 0.2084 0.050 Uiso 1 1 calc R . .
H11B H -0.5146 0.5430 0.1846 0.050 Uiso 1 1 calc R . .
C12 C -0.6134(7) 0.6248(6) 0.1443(4) 0.062(2) Uani 1 1 d . . .
H12A H -0.5855 0.6313 0.1065 0.092 Uiso 1 1 calc R . .
H12B H -0.5988 0.6858 0.1673 0.092 Uiso 1 1 calc R . .
H12C H -0.6791 0.6192 0.1400 0.092 Uiso 1 1 calc R . .
Br1 Br -0.58605(5) 0.12053(5) 0.14770(3) 0.04082(19) Uani 1 1 d . . .
Br2 Br -0.38280(5) 0.31513(5) 0.21006(3) 0.03122(16) Uani 1 1 d . . .
Br3 Br -0.40980(5) 0.58639(5) 0.03685(3) 0.03159(16) Uani 1 1 d . . .
Cu1 Cu -0.42537(6) 0.16754(6) 0.13900(3) 0.0316(2) Uani 1 1 d . . .
Cu2 Cu -0.55282(6) 0.28220(6) 0.19486(3) 0.0367(2) Uani 1 1 d . . .
Cu3 Cu -0.49135(6) 0.42255(6) 0.04864(3) 0.03004(19) Uani 1 1 d . . .
S1 S -0.32837(12) 0.03340(13) 0.15395(7) 0.0344(4) Uani 1 1 d . . .
S2 S -0.40802(11) 0.26945(11) 0.05731(6) 0.0265(3) Uani 1 1 d . . .
S3 S -0.58189(11) 0.41328(11) 0.13014(6) 0.0271(3) Uani 1 1 d . . .

loop_
_atom_site_aniso_label
_atom_site_aniso_U_11
_atom_site_aniso_U_22
_atom_site_aniso_U_33
_atom_site_aniso_U_23
_atom_site_aniso_U_13
_atom_site_aniso_U_12
C1 0.069(6) 0.026(3) 0.068(6) 0.012(3) -0.007(5) -0.003(4)
C2 0.071(7) 0.029(4) 0.146(10) 0.006(5) -0.038(7) -0.011(4)
C3 0.035(4) 0.038(3) 0.031(3) 0.003(3) -0.005(3) 0.013(3)
C4 0.034(4) 0.054(4) 0.042(4) 0.005(3) -0.002(3) 0.002(4)
C5 0.050(5) 0.033(3) 0.026(3) -0.004(3) -0.009(3) 0.004(3)
C6 0.065(6) 0.034(4) 0.034(4) -0.008(3) -0.004(4) 0.007(4)
C7 0.037(4) 0.039(4) 0.036(4) 0.001(3) 0.000(3) 0.001(3)
C8 0.051(5) 0.052(5) 0.060(5) 0.010(4) 0.025(4) 0.008(4)
C9 0.027(4) 0.045(4) 0.044(4) 0.005(3) -0.002(3) -0.007(3)
C10 0.025(4) 0.047(4) 0.051(4) 0.003(3) 0.001(3) 0.000(3)
C11 0.052(5) 0.035(4) 0.039(4) -0.005(3) 0.012(4) -0.007(4)
C12 0.081(7) 0.038(4) 0.066(6) 0.003(4) 0.011(5) 0.006(4)
Br1 0.0346(4) 0.0352(3) 0.0527(4) -0.0075(3) 0.0038(3) -0.0057(3)
Br2 0.0321(4) 0.0368(3) 0.0247(3) -0.0055(3) 0.0023(3) -0.0039(3)
Br3 0.0369(4) 0.0324(3) 0.0255(3) 0.0021(3) -0.0054(3) -0.0049(3)
Cu1 0.0342(5) 0.0311(4) 0.0295(4) 0.0037(3) -0.0003(3) 0.0032(4)
Cu2 0.0426(5) 0.0362(4) 0.0313(4) 0.0017(3) 0.0035(4) 0.0011(4)
Cu3 0.0347(5) 0.0305(4) 0.0249(4) 0.0021(3) 0.0006(3) 0.0013(4)
S1 0.0384(10) 0.0329(8) 0.0320(9) -0.0022(7) -0.0078(7) 0.0056(8)
S2 0.0303(9) 0.0264(7) 0.0229(7) 0.0012(6) 0.0007(6) 0.0031(7)
S3 0.0320(9) 0.0259(7) 0.0234(7) -0.0003(6) 0.0026(6) -0.0007(7)

loop_
_atom_type_symbol
_atom_type_description
_atom_type_scat_dispersion_real
_atom_type_scat_dispersion_imag
_atom_type_scat_source
C C 0.0033 0.0016 'International Tables Vol C Tables 4.2.6.8 and 6.1.1.4'
H H 0.0000 0.0000 'International Tables Vol C Tables 4.2.6.8 and 6.1.1.4'
Br Br -0.2901 2.4595 'International Tables Vol C Tables 4.2.6.8 and 6.1.1.4'
Cu Cu 0.3201 1.2651 'International Tables Vol C Tables 4.2.6.8 and 6.1.1.4'
S S 0.1246 0.1234 'International Tables Vol C Tables 4.2.6.8 and 6.1.1.4'

loop_
_geom_angle_atom_site_label_1
_geom_angle_atom_site_label_2
_geom_angle_atom_site_label_3
_geom_angle
_geom_angle_site_symmetry_1
_geom_angle_site_symmetry_3
_geom_angle_publ_flag
C2 C1 S1 109.6(6) . . ?
C2 C1 H1A 109.8 . . ?
S1 C1 H1A 109.8 . . ?
C2 C1 H1B 109.8 . . ?
S1 C1 H1B 109.8 . . ?
H1A C1 H1B 108.2 . . ?
C1 C2 H2A 109.5 . . ?
C1 C2 H2B 109.5 . . ?
H2A C2 H2B 109.5 . . ?
C1 C2 H2C 109.5 . . ?
H2A C2 H2C 109.5 . . ?
H2B C2 H2C 109.5 . . ?
C4 C3 S1 110.5(5) . . ?
C4 C3 H3A 109.5 . . ?
S1 C3 H3A 109.5 . . ?
C4 C3 H3B 109.5 . . ?
S1 C3 H3B 109.5 . . ?
H3A C3 H3B 108.1 . . ?
C3 C4 H4A 109.5 . . ?
C3 C4 H4B 109.5 . . ?
H4A C4 H4B 109.5 . . ?
C3 C4 H4C 109.5 . . ?
H4A C4 H4C 109.5 . . ?
H4B C4 H4C 109.5 . . ?
C6 C5 S2 113.5(5) . . ?
C6 C5 H5A 108.9 . . ?
S2 C5 H5A 108.9 . . ?
C6 C5 H5B 108.9 . . ?
S2 C5 H5B 108.9 . . ?
H5A C5 H5B 107.7 . . ?
C5 C6 H6A 109.5 . . ?
C5 C6 H6B 109.5 . . ?
H6A C6 H6B 109.5 . . ?
C5 C6 H6C 109.5 . . ?
H6A C6 H6C 109.5 . . ?
H6B C6 H6C 109.5 . . ?
C8 C7 S2 114.4(5) . . ?
C8 C7 H7A 108.7 . . ?
S2 C7 H7A 108.7 . . ?
C8 C7 H7B 108.7 . . ?
S2 C7 H7B 108.7 . . ?
H7A C7 H7B 107.6 . . ?
C7 C8 H8A 109.5 . . ?
C7 C8 H8B 109.5 . . ?
H8A C8 H8B 109.5 . . ?
C7 C8 H8C 109.5 . . ?
H8A C8 H8C 109.5 . . ?
H8B C8 H8C 109.5 . . ?
C10 C9 S3 114.6(5) . . ?
C10 C9 H9A 108.6 . . ?
S3 C9 H9A 108.6 . . ?
C10 C9 H9B 108.6 . . ?
S3 C9 H9B 108.6 . . ?
H9A C9 H9B 107.6 . . ?
C9 C10 H10A 109.5 . . ?
C9 C10 H10B 109.5 . . ?
H10A C10 H10B 109.5 . . ?
C9 C10 H10C 109.5 . . ?
H10A C10 H10C 109.5 . . ?
H10B C10 H10C 109.5 . . ?
C12 C11 S3 114.7(6) . . ?
C12 C11 H11A 108.6 . . ?
S3 C11 H11A 108.6 . . ?
C12 C11 H11B 108.6 . . ?
S3 C11 H11B 108.6 . . ?
H11A C11 H11B 107.6 . . ?
C11 C12 H12A 109.5 . . ?
C11 C12 H12B 109.5 . . ?
H12A C12 H12B 109.5 . . ?
C11 C12 H12C 109.5 . . ?
H12A C12 H12C 109.5 . . ?
H12B C12 H12C 109.5 . . ?
Cu2 Br1 Cu1 68.14(3) . . ?
Cu2 Br2 Cu2 73.65(4) 4_455 . ?
Cu2 Br2 Cu1 110.97(4) 4_455 . ?
Cu2 Br2 Cu1 63.59(3) . . ?
Cu3 Br3 Cu3 76.17(3) . 5_465 ?
S1 Cu1 S2 119.06(7) . . ?
S1 Cu1 Br1 114.05(6) . . ?
S2 Cu1 Br1 108.24(5) . . ?
S1 Cu1 Br2 107.85(5) . . ?
S2 Cu1 Br2 94.81(5) . . ?
Br1 Cu1 Br2 111.14(4) . . ?
S1 Cu1 Cu2 140.72(6) . . ?
S2 Cu1 Cu2 99.34(5) . . ?
Br1 Cu1 Cu2 55.11(3) . . ?
Br2 Cu1 Cu2 57.60(3) . . ?
S3 Cu2 Br1 107.22(5) . . ?
S3 Cu2 Br2 113.25(5) . 4_455 ?
Br1 Cu2 Br2 119.04(4) . 4_455 ?
S3 Cu2 Br2 98.69(5) . . ?
Br1 Cu2 Br2 113.90(4) . . ?
Br2 Cu2 Br2 102.96(4) 4_455 . ?
S3 Cu2 Cu1 102.21(5) . . ?
Br1 Cu2 Cu1 56.75(3) . . ?
Br2 Cu2 Cu1 142.64(4) 4_455 . ?
Br2 Cu2 Cu1 58.81(3) . . ?
S3 Cu2 Cu2 131.06(5) . 4_455 ?
Br1 Cu2 Cu2 119.80(3) . 4_455 ?
Br2 Cu2 Cu2 54.93(3) 4_455 4_455 ?
Br2 Cu2 Cu2 51.42(3) . 4_455 ?
Cu1 Cu2 Cu2 93.03(4) . 4_455 ?
S3 Cu3 S2 100.82(6) . . ?
S3 Cu3 Br3 114.73(5) . . ?
S2 Cu3 Br3 118.74(5) . . ?
S3 Cu3 Br3 108.63(5) . 5_465 ?
S2 Cu3 Br3 109.93(5) . 5_465 ?
Br3 Cu3 Br3 103.83(3) . 5_465 ?
S3 Cu3 Cu3 126.70(6) . 5_465 ?
S2 Cu3 Cu3 131.71(6) . 5_465 ?
Br3 Cu3 Cu3 52.35(3) . 5_465 ?
Br3 Cu3 Cu3 51.47(3) 5_465 5_465 ?
C3 S1 C1 99.0(4) . . ?
C3 S1 Cu1 107.1(2) . . ?
C1 S1 Cu1 106.5(3) . . ?
C7 S2 C5 104.4(3) . . ?
C7 S2 Cu1 104.3(2) . . ?
C5 S2 Cu1 107.4(2) . . ?
C7 S2 Cu3 112.5(2) . . ?
C5 S2 Cu3 107.9(2) . . ?
Cu1 S2 Cu3 119.32(7) . . ?
C9 S3 C11 105.5(4) . . ?
C9 S3 Cu2 108.1(2) . . ?
C11 S3 Cu2 103.9(2) . . ?
C9 S3 Cu3 107.7(2) . . ?
C11 S3 Cu3 113.1(2) . . ?
Cu2 S3 Cu3 117.82(7) . . ?

loop_
_geom_bond_atom_site_label_1
_geom_bond_atom_site_label_2
_geom_bond_distance
_geom_bond_site_symmetry_2
_geom_bond_publ_flag
C1 C2 1.527(12) . ?
C1 S1 1.813(8) . ?
C1 H1A 0.9900 . ?
C1 H1B 0.9900 . ?
C2 H2A 0.9800 . ?
C2 H2B 0.9800 . ?
C2 H2C 0.9800 . ?
C3 C4 1.508(10) . ?
C3 S1 1.812(7) . ?
C3 H3A 0.9900 . ?
C3 H3B 0.9900 . ?
C4 H4A 0.9800 . ?
C4 H4B 0.9800 . ?
C4 H4C 0.9800 . ?
C5 C6 1.513(9) . ?
C5 S2 1.819(6) . ?
C5 H5A 0.9900 . ?
C5 H5B 0.9900 . ?
C6 H6A 0.9800 . ?
C6 H6B 0.9800 . ?
C6 H6C 0.9800 . ?
C7 C8 1.513(9) . ?
C7 S2 1.818(7) . ?
C7 H7A 0.9900 . ?
C7 H7B 0.9900 . ?
C8 H8A 0.9800 . ?
C8 H8B 0.9800 . ?
C8 H8C 0.9800 . ?
C9 C10 1.494(9) . ?
C9 S3 1.806(7) . ?
C9 H9A 0.9900 . ?
C9 H9B 0.9900 . ?
C10 H10A 0.9800 . ?
C10 H10B 0.9800 . ?
C10 H10C 0.9800 . ?
C11 C12 1.492(10) . ?
C11 S3 1.818(7) . ?
C11 H11A 0.9900 . ?
C11 H11B 0.9900 . ?
C12 H12A 0.9800 . ?
C12 H12B 0.9800 . ?
C12 H12C 0.9800 . ?
Br1 Cu2 2.4144(11) . ?
Br1 Cu1 2.4616(11) . ?
Br2 Cu2 2.4599(10) 4_455 ?
Br2 Cu2 2.5753(11) . ?
Br2 Cu1 2.6091(10) . ?
Br3 Cu3 2.4529(10) . ?
Br3 Cu3 2.4827(10) 5_465 ?
Cu1 S1 2.2776(18) . ?
Cu1 S2 2.3375(17) . ?
Cu1 Cu2 2.7319(12) . ?
Cu2 S3 2.3141(17) . ?
Cu2 Br2 2.4599(10) 4_455 ?
Cu2 Cu2 3.0195(17) 4_455 ?
Cu3 S3 2.3354(17) . ?
Cu3 S2 2.3403(17) . ?
Cu3 Br3 2.4827(10) 5_465 ?
Cu3 Cu3 3.0446(15) 5_465 ?

loop_
_geom_torsion_atom_site_label_1
_geom_torsion_atom_site_label_2
_geom_torsion_atom_site_label_3
_geom_torsion_atom_site_label_4
_geom_torsion
_geom_torsion_site_symmetry_1
_geom_torsion_site_symmetry_2
_geom_torsion_site_symmetry_3
_geom_torsion_site_symmetry_4
_geom_torsion_publ_flag
Cu2 Br1 Cu1 S1 136.23(6) . . . . ?
Cu2 Br1 Cu1 S2 -88.77(5) . . . . ?
Cu2 Br1 Cu1 Br2 14.06(4) . . . . ?
Cu2 Br2 Cu1 S1 -81.15(7) 4_455 . . . ?
Cu2 Br2 Cu1 S1 -139.36(6) . . . . ?
Cu2 Br2 Cu1 S2 156.23(5) 4_455 . . . ?
Cu2 Br2 Cu1 S2 98.02(5) . . . . ?
Cu2 Br2 Cu1 Br1 44.56(5) 4_455 . . . ?
Cu2 Br2 Cu1 Br1 -13.65(4) . . . . ?
Cu2 Br2 Cu1 Cu2 58.21(4) 4_455 . . . ?
Cu1 Br1 Cu2 S3 93.53(6) . . . . ?
Cu1 Br1 Cu2 Br2 -136.32(5) . . . 4_455 ?
Cu1 Br1 Cu2 Br2 -14.54(4) . . . . ?
Cu1 Br1 Cu2 Cu2 -72.39(6) . . . 4_455 ?
Cu2 Br2 Cu2 S3 136.73(4) 4_455 . . . ?
Cu1 Br2 Cu2 S3 -99.07(5) . . . . ?
Cu2 Br2 Cu2 Br1 -109.98(3) 4_455 . . . ?
Cu1 Br2 Cu2 Br1 14.21(4) . . . . ?
Cu2 Br2 Cu2 Br2 20.31(5) 4_455 . . 4_455 ?
Cu1 Br2 Cu2 Br2 144.51(4) . . . 4_455 ?
Cu2 Br2 Cu2 Cu1 -124.20(3) 4_455 . . . ?
Cu1 Br2 Cu2 Cu2 124.20(3) . . . 4_455 ?
S1 Cu1 Cu2 S3 171.16(9) . . . . ?
S2 Cu1 Cu2 S3 3.06(7) . . . . ?
Br1 Cu1 Cu2 S3 -102.73(6) . . . . ?
Br2 Cu1 Cu2 S3 92.84(5) . . . . ?
S1 Cu1 Cu2 Br1 -86.11(9) . . . . ?
S2 Cu1 Cu2 Br1 105.78(5) . . . . ?
Br2 Cu1 Cu2 Br1 -164.43(4) . . . . ?
S1 Cu1 Cu2 Br2 9.49(13) . . . 4_455 ?
S2 Cu1 Cu2 Br2 -158.62(7) . . . 4_455 ?
Br1 Cu1 Cu2 Br2 95.60(7) . . . 4_455 ?
Br2 Cu1 Cu2 Br2 -68.83(7) . . . 4_455 ?
S1 Cu1 Cu2 Br2 78.32(9) . . . . ?
S2 Cu1 Cu2 Br2 -89.79(5) . . . . ?
Br1 Cu1 Cu2 Br2 164.43(4) . . . . ?
S1 Cu1 Cu2 Cu2 37.97(10) . . . 4_455 ?
S2 Cu1 Cu2 Cu2 -130.14(5) . . . 4_455 ?
Br1 Cu1 Cu2 Cu2 124.08(3) . . . 4_455 ?
Br2 Cu1 Cu2 Cu2 -40.35(3) . . . 4_455 ?
Cu3 Br3 Cu3 S3 -118.40(7) 5_465 . . . ?
Cu3 Br3 Cu3 S2 122.37(6) 5_465 . . . ?
Cu3 Br3 Cu3 Br3 0.0 5_465 . . 5_465 ?
C4 C3 S1 C1 173.6(5) . . . . ?
C4 C3 S1 Cu1 -76.0(5) . . . . ?
C2 C1 S1 C3 -169.4(6) . . . . ?
C2 C1 S1 Cu1 79.7(6) . . . . ?
S2 Cu1 S1 C3 105.6(2) . . . . ?
Br1 Cu1 S1 C3 -124.6(2) . . . . ?
Br2 Cu1 S1 C3 -0.7(2) . . . . ?
Cu2 Cu1 S1 C3 -61.0(3) . . . . ?
S2 Cu1 S1 C1 -149.2(3) . . . . ?
Br1 Cu1 S1 C1 -19.4(3) . . . . ?
Br2 Cu1 S1 C1 104.5(3) . . . . ?
Cu2 Cu1 S1 C1 44.2(3) . . . . ?
C8 C7 S2 C5 60.2(6) . . . . ?
C8 C7 S2 Cu1 172.9(5) . . . . ?
C8 C7 S2 Cu3 -56.4(6) . . . . ?
C6 C5 S2 C7 64.6(6) . . . . ?
C6 C5 S2 Cu1 -45.8(6) . . . . ?
C6 C5 S2 Cu3 -175.6(5) . . . . ?
S1 Cu1 S2 C7 -43.7(3) . . . . ?
Br1 Cu1 S2 C7 -176.0(2) . . . . ?
Br2 Cu1 S2 C7 69.8(2) . . . . ?
Cu2 Cu1 S2 C7 127.7(2) . . . . ?
S1 Cu1 S2 C5 66.8(3) . . . . ?
Br1 Cu1 S2 C5 -65.6(3) . . . . ?
Br2 Cu1 S2 C5 -179.7(3) . . . . ?
Cu2 Cu1 S2 C5 -121.8(3) . . . . ?
S1 Cu1 S2 Cu3 -170.20(7) . . . . ?
Br1 Cu1 S2 Cu3 57.42(9) . . . . ?
Br2 Cu1 S2 Cu3 -56.71(8) . . . . ?
Cu2 Cu1 S2 Cu3 1.21(9) . . . . ?
S3 Cu3 S2 C7 -127.5(3) . . . . ?
Br3 Cu3 S2 C7 -1.3(3) . . . . ?
Br3 Cu3 S2 C7 118.0(2) 5_465 . . . ?
Cu3 Cu3 S2 C7 62.4(3) 5_465 . . . ?
S3 Cu3 S2 C5 117.9(3) . . . . ?
Br3 Cu3 S2 C5 -115.9(3) . . . . ?
Br3 Cu3 S2 C5 3.4(3) 5_465 . . . ?
Cu3 Cu3 S2 C5 -52.3(3) 5_465 . . . ?
S3 Cu3 S2 Cu1 -4.89(10) . . . . ?
Br3 Cu3 S2 Cu1 121.31(7) . . . . ?
Br3 Cu3 S2 Cu1 -119.43(7) 5_465 . . . ?
Cu3 Cu3 S2 Cu1 -175.07(6) 5_465 . . . ?
C10 C9 S3 C11 -67.5(6) . . . . ?
C10 C9 S3 Cu2 43.1(6) . . . . ?
C10 C9 S3 Cu3 171.4(5) . . . . ?
C12 C11 S3 C9 -54.3(7) . . . . ?
C12 C11 S3 Cu2 -167.9(6) . . . . ?
C12 C11 S3 Cu3 63.2(7) . . . . ?
Br1 Cu2 S3 C9 56.8(3) . . . . ?
Br2 Cu2 S3 C9 -76.5(3) 4_455 . . . ?
Br2 Cu2 S3 C9 175.3(3) . . . . ?
Cu1 Cu2 S3 C9 115.5(3) . . . . ?
Cu2 Cu2 S3 C9 -139.5(3) 4_455 . . . ?
Br1 Cu2 S3 C11 168.6(3) . . . . ?
Br2 Cu2 S3 C11 35.2(3) 4_455 . . . ?
Br2 Cu2 S3 C11 -73.0(3) . . . . ?
Cu1 Cu2 S3 C11 -132.8(3) . . . . ?
Cu2 Cu2 S3 C11 -27.7(3) 4_455 . . . ?
Br1 Cu2 S3 Cu3 -65.44(9) . . . . ?
Br2 Cu2 S3 Cu3 161.23(6) 4_455 . . . ?
Br2 Cu2 S3 Cu3 53.02(8) . . . . ?
Cu1 Cu2 S3 Cu3 -6.78(9) . . . . ?
Cu2 Cu2 S3 Cu3 98.30(9) 4_455 . . . ?
S2 Cu3 S3 C9 -115.1(3) . . . . ?
Br3 Cu3 S3 C9 116.1(3) . . . . ?
Br3 Cu3 S3 C9 0.4(3) 5_465 . . . ?
Cu3 Cu3 S3 C9 55.8(3) 5_465 . . . ?
S2 Cu3 S3 C11 128.7(3) . . . . ?
Br3 Cu3 S3 C11 -0.1(3) . . . . ?
Br3 Cu3 S3 C11 -115.8(3) 5_465 . . . ?
Cu3 Cu3 S3 C11 -60.4(3) 5_465 . . . ?
S2 Cu3 S3 Cu2 7.37(9) . . . . ?
Br3 Cu3 S3 Cu2 -121.46(7) . . . . ?
Br3 Cu3 S3 Cu2 122.88(7) 5_465 . . . ?
Cu3 Cu3 S3 Cu2 178.23(6) 5_465 . . . ?
